data_1570097
loop_
_publ_author_name
'Bear, Joseph Charles'
'Terzoudis, Nikitas'
'Cockcroft, Jeremy Karl'

_publ_section_title
;
 Single-crystal quality data from polycrystalline samples: finding the
 needle in the haystack.
;
_journal_issue 6
_journal_name_full IUCrJ
_journal_paper_doi 10.1107/S2052252523008163
_journal_volume 10
_journal_year 2023
_chemical_formula_moiety 'C6 F6, C5 H5 N'
_chemical_formula_sum 'C11 H5 F6 N'
_chemical_formula_weight 265.16
_chemical_name_systematic pyridine:hexafluorobenzene
_space_group_crystal_system orthorhombic
_space_group_IT_number 19
_space_group_name_Hall 'P 2ac 2ab'
_space_group_name_H-M_alt 'P 21 21 21'
_atom_sites_solution_hydrogens difmap
_atom_sites_solution_primary dual
_audit_creation_date 2023-02-15
_audit_creation_method
;
Olex2 1.5
(compiled 2021.12.09 svn.r5202d8cf for OlexSys, GUI svn.r6439)
;
_cell_angle_alpha 90
_cell_angle_beta 90
_cell_angle_gamma 90
_cell_formula_units_Z 4
_cell_length_a 5.85770(10)
_cell_length_b 10.4534(2)
_cell_length_c 17.3482(3)
_cell_measurement_reflns_used 14128
_cell_measurement_temperature 150
_cell_measurement_theta_max 79.3690
_cell_measurement_theta_min 4.9320
_cell_volume 1062.28(3)
_computing_cell_refinement 'CrysAlisPro 1.171.42.72a (Rigaku OD, 2022)'
_computing_data_collection 'CrysAlisPro 1.171.42.72a (Rigaku OD, 2022)'
_computing_data_reduction 'CrysAlisPro 1.171.42.72a (Rigaku OD, 2022)'
_computing_molecular_graphics 'Olex2 1.5 (Dolomanov et al., 2009)'
_computing_publication_material 'Olex2 1.5 (Dolomanov et al., 2009)'
_computing_structure_refinement 'SHELXL 2014/7 (Sheldrick, 2015)'
_computing_structure_solution 'SHELXT 2014/5 (Sheldrick, 2014)'
_diffrn_ambient_environment N~2~
_diffrn_ambient_temperature 150
_diffrn_detector 'Hybrid Pixel Array Detector'
_diffrn_detector_area_resol_mean 10.0000
_diffrn_detector_type 'HyPix-Arc 100'
_diffrn_measured_fraction_theta_full 0.999
_diffrn_measured_fraction_theta_max 0.989
_diffrn_measurement_details
;
List of Runs (angles in degrees, time in seconds):

  # Type    Start    End  Width  t~exp~   \w     \q     \k     \f   Frames
--------------------------------------------------------------------------
  1  \w     38.00  63.00   0.50    0.75    --   49.53-118.00 -17.00   50
  2  \w     60.00  94.00   0.50    0.75    --   49.53-161.00-169.00   68
  3  \w    112.00 137.00   0.50    0.75    --  106.27 118.00  68.00   50
  4  \w     90.00 115.00   0.50    0.75    --  106.27 161.00-139.00   50
  5  \w     94.00 119.00   0.50    0.75    --  106.27-161.00-169.00   50
  6  \w     50.00  75.00   0.50    0.75    --  106.27-118.00 -17.00   50
  7  \w    -52.00 -17.00   0.50    0.75    --    2.00 132.00-128.34   70
  8  \w    -16.00  16.00   0.50    0.75    --   18.00  99.00  20.11   64
  9  \w      6.00  31.00   0.50    0.75    --   38.00  94.00-121.28   50
 10  \w     27.00  58.00   0.50    0.75    --   49.53 -38.00-120.00   62
 11  \w     43.00  75.00   0.50    0.75    --   49.53 -99.00-150.00   64
 12  \w     28.00  53.00   0.50    0.75    --   49.53  77.00 120.00   50
 13  \w     23.00  67.00   0.50    0.75    --   49.53 -77.00 -30.00   88
 14  \w     28.00  57.00   0.50    0.75    --   49.53  77.00   0.00   58
 15  \w     29.00  56.00   0.50    0.75    --   49.53  77.00 150.00   54
 16  \w     31.00  65.00   0.50    0.75    --   49.53  77.00  60.00   68
 17  \w     28.00  58.00   0.50    0.75    --   49.53  77.00-120.00   60
 18  \w     54.00  99.00   0.50    0.75    --   49.53-125.00-180.00   90
 19  \w     20.00  64.00   0.50    0.75    --   49.53 -77.00-120.00   88
 20  \w     34.00  60.00   0.50    0.75    --   54.00  76.00 -54.51   52
 21  \w     35.00  61.00   0.50    0.75    --   54.00  71.00-170.08   52
 22  \w     39.00  65.00   0.50    0.75    --   58.00  72.00 -84.88   52
 23  \w     49.00  77.00   0.50    0.75    --   62.00  64.00 -36.87   56
 24  \w     46.00  75.00   0.50    0.75    --   62.00  61.00-107.17   58
 25  \w     43.00  81.00   0.50    0.75    --   62.00  75.00-173.57   76
 26  \w     41.00  73.00   0.50    0.75    --   62.00  75.00  75.30   64
 27  \w    105.00 130.00   0.50    0.75    --   62.00  64.00 -36.87   50
 28  \w     98.00 127.00   0.50    0.75    --   62.00  75.00-173.57   58
 29  \w     99.00 137.00   0.50    0.75    --   66.00  53.00 -59.06   76
 30  \w     45.00  70.00   0.50    0.75    --   66.00  76.00  18.29   50
 31  \w     46.00  72.00   0.50    0.75    --   66.00  76.00  35.22   52
 32  \w    106.00 131.00   0.50    0.75    --   66.00  75.00 115.15   50
 33  \w     45.00  70.00   0.50    0.75    --   66.00  75.00 -10.28   50
 34  \w     45.00  70.00   0.50    0.75    --   66.00  76.00  63.75   50
 35  \w     45.00  71.00   0.50    0.75    --   66.00  75.00 115.15   52
 36  \w     55.00  83.00   0.50    0.75    --   66.00  53.00 -59.06   56
 37  \w     92.00 118.00   0.50    0.75    --   74.00  69.00 -11.03   52
 38  \w     56.00  82.00   0.50    0.75    --   74.00  69.00 -11.03   52
 39  \w     62.00 135.00   0.50    0.75    --   78.00  62.00 148.49  146
 40  \w     99.00 152.00   0.50    0.75    --   86.00  73.00-126.31  106
 41  \w     67.00  99.00   0.50    0.75    --   86.00  71.00  95.44   64
 42  \w     66.00  93.00   0.50    0.75    --   86.00  73.00-126.31   54
 43  \w     73.00 158.00   0.50    0.75    --   90.00  65.00   4.43  170
 44  \w    120.00 159.00   0.50    0.75    --   94.00  69.00  49.94   78
 45  \w     76.00 106.00   0.50    0.75    --   94.00  69.00  49.94   60
 46  \w     86.00 131.00   0.50    0.75    --  106.27  77.00  30.00   90
 47  \w     84.00 170.00   0.50    0.75    --  106.27  77.00 120.00  172
 48  \w     84.00 166.00   0.50    0.75    --  106.27  77.00-120.00  164
 49  \w     56.00  88.00   0.50    0.75    --  106.27 -77.00 -60.00   64
 50  \w    125.00 170.00   0.50    0.75    --  106.27  77.00 150.00   90
 51  \w    123.00 168.00   0.50    0.75    --  106.27  77.00  90.00   90
 52  \w     84.00 116.00   0.50    0.75    --  106.27  77.00 150.00   64
 53  \w    144.00 175.00   0.50    0.75    --  106.27  61.00 -30.00   62
 54  \w     87.00 119.00   0.50    0.75    --  106.27  77.00  90.00   64
 55  \w     84.00 136.00   0.50    0.75    --  106.27  77.00 -30.00  104
 56  \w    125.00 163.00   0.50    0.75    --  106.27  77.00 -90.00   76
 57  \w     91.00 133.00   0.50    0.75    --  106.27  61.00-180.00   84
 58  \w     92.00 121.00   0.50    0.75    --  106.27  61.00 -30.00   58
 59  \w     46.00 103.00   0.50    0.75    --  106.27 -94.00-150.00  114
 60  \w     84.00 114.00   0.50    0.75    --  106.27  77.00 -90.00   60
 61  \w    135.00 164.00   0.50    0.75    --  106.27  77.00  60.00   58
 62  \w    103.00 128.00   0.50    0.75    --  106.27 -77.00 -60.00   50
 63  \w     92.00 124.00   0.50    0.75    --  106.27  61.00-150.00   64
 64  \w    147.00 174.00   0.50    0.75    --  106.27  61.00-150.00   54
 65  \w     45.00 105.00   0.50    0.75    --  106.27 -94.00  90.00  120
 66  \w    123.00 169.00   0.50    0.75    --  106.27  77.00 -60.00   92
 67  \w     84.00 132.00   0.50    0.75    --  106.27  77.00  60.00   96
 68  \w     84.00 120.00   0.50    0.75    --  106.27  77.00 -60.00   72
 69  \w    128.00 167.00   0.50    0.75    --  106.27  77.00-180.00   78
 70  \w     84.00 138.00   0.50    0.75    --  106.27  77.00-150.00  108
 71  \w     84.00 110.00   0.50    0.75    --  106.27  77.00-180.00   52
 72  \w    130.00 160.00   0.50    0.75    --  106.27  77.00   0.00   60
 73  \w     84.00 110.00   0.50    0.75    --  106.27  77.00   0.00   52
 74  \w     41.00 104.00   0.50    0.75    --  106.27-125.00 -60.00  126
 75  \w    127.00 152.00   0.50    0.75    --  106.27  61.00 150.00   50
 76  \w     95.00 121.00   0.50    0.75    --  106.27  61.00 150.00   52
 77  \w     62.00 102.00   0.50    0.75    --  106.27 -94.00  60.00   80
 78  \w     91.00 120.00   0.50    0.75    --  106.27  61.00 -60.00   58
 79  \w    139.00 165.00   0.50    0.75    --  110.75  53.00  28.65   52
 80  \w     98.00 123.00   0.50    0.75    --  110.75  53.00  28.65   50
 81  \w     38.00 120.00   0.50    0.75    --  110.75 -45.00 -55.84  164
 82  \w     69.00 107.00   0.50    0.75    --  110.75-101.00  12.36   76
 83  \w     47.00 112.00   0.50    0.75    --  110.75 -42.00  45.72  130
 84  \w     52.00 105.00   0.50    0.75    --  110.75 -89.00 173.54  106
 85  \w     80.00 108.00   0.50    0.75    --  110.75 -45.00-166.19   56
 86  \w     42.00  68.00   0.50    0.75    --  110.75 -45.00-166.19   52
 87  \w     83.00 109.00   0.50    0.75    --  110.75-117.00 -16.52   52
 88  \w     50.00  75.00   0.50    0.75    --  110.75-117.00 -16.52   50
 89  \w    104.00 132.00   0.50    0.75    --  110.75 -82.00  73.33   56
 90  \w     57.00  84.00   0.50    0.75    --  110.75 -82.00  73.33   54
;
_diffrn_measurement_device 'four-circle diffractometer'
_diffrn_measurement_device_type 'SuperNova, Dual, Cu at home/near, HyPix-Arc 100'
_diffrn_measurement_method '\w scans'
_diffrn_orient_matrix_type 'CrysAlisPro convention (1999,Acta A55,543-557)'
_diffrn_orient_matrix_UB_11 -0.0337089000
_diffrn_orient_matrix_UB_12 -0.0636674000
_diffrn_orient_matrix_UB_13 0.0792773000
_diffrn_orient_matrix_UB_21 -0.0167936000
_diffrn_orient_matrix_UB_22 0.1329531000
_diffrn_orient_matrix_UB_23 0.0379478000
_diffrn_orient_matrix_UB_31 -0.2601874000
_diffrn_orient_matrix_UB_32 -0.0002962000
_diffrn_orient_matrix_UB_33 -0.0127543000
_diffrn_radiation_monochromator mirror
_diffrn_radiation_probe x-ray
_diffrn_radiation_type 'Cu K\a'
_diffrn_radiation_wavelength 1.54184
_diffrn_reflns_av_R_equivalents 0.0615
_diffrn_reflns_av_unetI/netI 0.0240
_diffrn_reflns_Laue_measured_fraction_full 0.999
_diffrn_reflns_Laue_measured_fraction_max 0.989
_diffrn_reflns_limit_h_max 6
_diffrn_reflns_limit_h_min -7
_diffrn_reflns_limit_k_max 13
_diffrn_reflns_limit_k_min -13
_diffrn_reflns_limit_l_max 21
_diffrn_reflns_limit_l_min -21
_diffrn_reflns_number 24728
_diffrn_reflns_point_group_measured_fraction_full 0.999
_diffrn_reflns_point_group_measured_fraction_max 0.983
_diffrn_reflns_theta_full 67.684
_diffrn_reflns_theta_max 79.570
_diffrn_reflns_theta_min 4.939
_diffrn_source 'micro-focus sealed X-ray tube'
_diffrn_source_type 'SuperNova (Cu) X-ray Source'
_exptl_absorpt_coefficient_mu 1.564
_exptl_absorpt_correction_T_max 1.000
_exptl_absorpt_correction_T_min 0.382
_exptl_absorpt_correction_type gaussian
_exptl_absorpt_process_details
;
CrysAlisPro 1.171.42.72a (Rigaku Oxford Diffraction, 2022)
Numerical absorption correction based on gaussian integration over
a multifaceted crystal model
Empirical absorption correction using spherical harmonics,
implemented in SCALE3 ABSPACK scaling algorithm.
;
_exptl_crystal_colour 'clear colourless'
_exptl_crystal_colour_lustre clear
_exptl_crystal_colour_primary colourless
_exptl_crystal_density_diffrn 1.658
_exptl_crystal_description block
_exptl_crystal_F_000 528
_exptl_crystal_preparation '1:1 molar ratio of C6F6 and C5H5N (fresh bottle)'
_exptl_crystal_recrystallization_method 'Grown from the melt within the capillary at about 230K'
_exptl_crystal_size_max 0.862
_exptl_crystal_size_mid 0.218
_exptl_crystal_size_min 0.212
_refine_diff_density_max 0.131
_refine_diff_density_min -0.154
_refine_diff_density_rms 0.038
_refine_ls_abs_structure_details
;
 Flack x determined using 726 quotients [(I+)-(I-)]/[(I+)+(I-)]
 (Parsons, Flack and Wagner, Acta Cryst. B69 (2013) 249-259).
;
_refine_ls_abs_structure_Flack 0.06(7)
_refine_ls_extinction_coef 0.0048(11)
_refine_ls_extinction_expression Fc^*^=kFc[1+0.001xFc^2^\l^3^/sin(2\q)]^-1/4^
_refine_ls_extinction_method 'SHELXL-2014/7 (Sheldrick 2014'
_refine_ls_goodness_of_fit_ref 1.065
_refine_ls_hydrogen_treatment refall
_refine_ls_matrix_type full
_refine_ls_number_parameters 184
_refine_ls_number_reflns 2275
_refine_ls_number_restraints 0
_refine_ls_restrained_S_all 1.065
_refine_ls_R_factor_all 0.0429
_refine_ls_R_factor_gt 0.0346
_refine_ls_shift/su_max 0.001
_refine_ls_shift/su_mean 0.000
_refine_ls_structure_factor_coef Fsqd
_refine_ls_weighting_details 'w=1/[\s^2^(Fo^2^)+(0.0564P)^2^+0.0981P] where P=(Fo^2^+2Fc^2^)/3'
_refine_ls_weighting_scheme calc
_refine_ls_wR_factor_gt 0.0929
_refine_ls_wR_factor_ref 0.0983
_reflns_Friedel_coverage 0.684
_reflns_Friedel_fraction_full 1.000
_reflns_Friedel_fraction_max 0.975
_reflns_number_gt 1952
_reflns_number_total 2275
_reflns_threshold_expression 'I > 2\s(I)'
_cod_data_source_file lt5060.cif
_cod_data_source_block exp_299
_cod_depositor_comments
;
The following automatic conversions were performed:

data item '_geom_angle_publ_flag' value 'Y' was changed to 'y' in
accordance with the
/home/data/users/saulius/crontab/automatic-downloads/rss-feeds/IUCr/lib/dictionaries/cif_core.dic
dictionary named 'cif_core.dic' version 2.4.2 last updated on
2011-04-26 (34 times).

data item '_geom_bond_publ_flag' value 'Y' was changed to 'y' in
accordance with the
/home/data/users/saulius/crontab/automatic-downloads/rss-feeds/IUCr/lib/dictionaries/cif_core.dic
dictionary named 'cif_core.dic' version 2.4.2 last updated on
2011-04-26 (23 times).

Automatic conversion script
Id: cif_fix_values 8170 2020-07-09 18:12:32Z antanas 
;
_cod_database_code 1570097
_shelx_shelxl_version_number 2014/7
_chemical_oxdiff_formula 'C6 F6 N C5 H5'
_chemical_oxdiff_usercomment '0.2mm capillary - 1:1 molar ratio - sample slightly yellow (on bench 1 week)'
_shelx_space_group_comment
;
The symmetry employed for this shelxl refinement is uniquely defined
by the following loop, which should always be used as a source of
symmetry information in preference to the above space-group names.
They are only intended as comments.
;
_shelx_estimated_absorpt_t_max 0.733
_shelx_estimated_absorpt_t_min 0.346
_olex2_refinement_description
;
;
_olex2_exptl_crystal_mounting_method '0.2mm X-ray capillary'
_olex2_submission_special_instructions 'No special instructions were received'
_oxdiff_exptl_absorpt_empirical_details
;
Empirical correction (ABSPACK) includes:
- Absorption correction using spherical harmonics
- Frame scaling
;
_oxdiff_exptl_absorpt_empirical_full_max 5.813
_oxdiff_exptl_absorpt_empirical_full_min 0.591

loop_
_space_group_symop_operation_xyz
'x, y, z'
'-x+1/2, -y, z+1/2'
'-x, y+1/2, -z+1/2'
'x+1/2, -y+1/2, -z'

loop_
_atom_site_label
_atom_site_type_symbol
_atom_site_fract_x
_atom_site_fract_y
_atom_site_fract_z
_atom_site_U_iso_or_equiv
_atom_site_adp_type
_atom_site_occupancy
_atom_site_site_symmetry_order
_atom_site_calc_flag
_atom_site_refinement_flags_posn
_atom_site_refinement_flags_adp
_atom_site_refinement_flags_occupancy
_atom_site_disorder_assembly
_atom_site_disorder_group
F1 F 0.5109(4) 0.47533(16) 0.82207(10) 0.0678(6) Uani 1 1 d . . . A 1
F2 F 0.2028(3) 0.46420(18) 0.70564(10) 0.0672(5) Uani 1 1 d . . . A 1
F3 F 0.2788(3) 0.30876(19) 0.58345(9) 0.0680(6) Uani 1 1 d . . . A 1
F4 F 0.6658(4) 0.16775(17) 0.57644(9) 0.0693(6) Uani 1 1 d . . . A 1
F5 F 0.9736(3) 0.17787(17) 0.69317(11) 0.0650(5) Uani 1 1 d . . . A 1
F6 F 0.8959(3) 0.33232(18) 0.81546(9) 0.0645(5) Uani 1 1 d . . . A 1
C1 C 0.5491(5) 0.3993(2) 0.76142(14) 0.0446(6) Uani 1 1 d . . . A 1
C2 C 0.3932(5) 0.3930(2) 0.70266(14) 0.0452(6) Uani 1 1 d . . . A 1
C3 C 0.4307(5) 0.3146(3) 0.64078(14) 0.0458(6) Uani 1 1 d . . . A 1
C4 C 0.6264(5) 0.2428(2) 0.63714(13) 0.0454(6) Uani 1 1 d . . . A 1
C5 C 0.7833(5) 0.2485(2) 0.69589(14) 0.0446(6) Uani 1 1 d . . . A 1
C6 C 0.7445(5) 0.3271(2) 0.75825(13) 0.0438(6) Uani 1 1 d . . . A 1
N1 N 0.5647(4) 0.6745(2) 0.61175(13) 0.0537(6) Uani 1 1 d . . . B 2
C7 C 0.4135(5) 0.6625(3) 0.55448(16) 0.0483(6) Uani 1 1 d . . . B 2
H7 H 0.281(6) 0.713(3) 0.5609(19) 0.069(10) Uiso 1 1 d . . . C 2
C8 C 0.4437(5) 0.5830(3) 0.49224(15) 0.0481(6) Uani 1 1 d . . . B 2
H8 H 0.325(6) 0.579(3) 0.4552(17) 0.058(9) Uiso 1 1 d . . . D 2
C9 C 0.6395(6) 0.5119(3) 0.48785(16) 0.0505(6) Uani 1 1 d . . . B 2
H9 H 0.670(6) 0.459(3) 0.4438(16) 0.061(9) Uiso 1 1 d . . . E 2
C10 C 0.7985(5) 0.5224(3) 0.54572(18) 0.0516(7) Uani 1 1 d . . . B 2
H10 H 0.941(6) 0.476(3) 0.5472(18) 0.060(9) Uiso 1 1 d . . . F 2
C11 C 0.7549(6) 0.6045(3) 0.60576(16) 0.0525(7) Uani 1 1 d . . . B 2
H11 H 0.863(6) 0.612(3) 0.6501(19) 0.066(9) Uiso 1 1 d . . . G 2

loop_
_atom_site_aniso_label
_atom_site_aniso_U_11
_atom_site_aniso_U_22
_atom_site_aniso_U_33
_atom_site_aniso_U_23
_atom_site_aniso_U_13
_atom_site_aniso_U_12
F1 0.0968(16) 0.0557(9) 0.0510(8) -0.0149(7) 0.0075(9) 0.0084(10)
F2 0.0495(11) 0.0666(10) 0.0857(12) 0.0157(9) 0.0070(9) 0.0154(9)
F3 0.0723(12) 0.0800(11) 0.0517(8) 0.0157(8) -0.0230(8) -0.0248(10)
F4 0.1043(15) 0.0590(9) 0.0446(8) -0.0109(7) 0.0207(10) -0.0101(11)
F5 0.0542(10) 0.0621(10) 0.0788(11) 0.0134(9) 0.0197(9) 0.0156(9)
F6 0.0647(11) 0.0762(11) 0.0525(8) 0.0105(8) -0.0194(8) -0.0061(10)
C1 0.0589(17) 0.0371(11) 0.0380(11) -0.0018(9) 0.0037(11) -0.0013(11)
C2 0.0385(14) 0.0448(12) 0.0524(13) 0.0092(11) 0.0054(12) 0.0017(11)
C3 0.0485(16) 0.0500(13) 0.0389(11) 0.0102(10) -0.0042(10) -0.0140(12)
C4 0.0619(17) 0.0405(11) 0.0337(10) -0.0006(9) 0.0119(11) -0.0093(12)
C5 0.0433(15) 0.0422(11) 0.0483(12) 0.0096(10) 0.0114(11) 0.0053(11)
C6 0.0469(15) 0.0466(12) 0.0378(11) 0.0062(10) -0.0060(10) -0.0045(12)
N1 0.0624(16) 0.0486(12) 0.0502(12) -0.0042(10) 0.0035(11) 0.0005(12)
C7 0.0430(15) 0.0456(13) 0.0565(14) 0.0061(11) 0.0057(12) 0.0046(12)
C8 0.0478(16) 0.0476(13) 0.0487(13) 0.0053(11) -0.0045(12) -0.0074(11)
C9 0.0584(18) 0.0429(13) 0.0502(13) -0.0010(11) 0.0114(13) -0.0041(12)
C10 0.0404(16) 0.0452(13) 0.0691(16) 0.0116(12) 0.0078(13) 0.0027(12)
C11 0.0504(17) 0.0524(14) 0.0546(14) 0.0091(12) -0.0085(13) -0.0109(13)

loop_
_atom_type_symbol
_atom_type_description
_atom_type_scat_dispersion_real
_atom_type_scat_dispersion_imag
_atom_type_scat_source
C C 0.0181 0.0091 'International Tables Vol C Tables 4.2.6.8 and 6.1.1.4'
H H 0.0000 0.0000 'International Tables Vol C Tables 4.2.6.8 and 6.1.1.4'
F F 0.0727 0.0534 'International Tables Vol C Tables 4.2.6.8 and 6.1.1.4'
N N 0.0311 0.0180 'International Tables Vol C Tables 4.2.6.8 and 6.1.1.4'

loop_
_exptl_crystal_face_index_h
_exptl_crystal_face_index_k
_exptl_crystal_face_index_l
_exptl_crystal_face_perp_dist
0 5 7 0.0988
0 -5 -7 0.1159
4 0 2 0.4304
-4 0 -2 0.4304
0 4 -9 0.1074
0 -4 9 0.1045
0 7 2 0.1064
0 -7 -2 0.1093
0 6 -4 0.1083
0 -6 4 0.1064
0 1 -11 0.1103
-1 -1 11 0.1055
0 -2 -10 0.1093
0 2 10 0.1026

loop_
_geom_angle_atom_site_label_1
_geom_angle_atom_site_label_2
_geom_angle_atom_site_label_3
_geom_angle
_geom_angle_site_symmetry_1
_geom_angle_site_symmetry_3
_geom_angle_publ_flag
F1 C1 C2 120.2(2) . . y
F1 C1 C6 119.9(2) . . y
C2 C1 C6 120.0(2) . . y
F2 C2 C1 119.9(2) . . y
F2 C2 C3 119.7(2) . . y
C3 C2 C1 120.4(2) . . y
F3 C3 C2 120.3(3) . . y
F3 C3 C4 119.8(2) . . y
C2 C3 C4 119.9(2) . . y
F4 C4 C3 120.2(3) . . y
F4 C4 C5 119.7(3) . . y
C3 C4 C5 120.1(2) . . y
F5 C5 C4 120.5(2) . . y
F5 C5 C6 119.6(2) . . y
C4 C5 C6 119.9(2) . . y
F6 C6 C1 120.2(2) . . y
F6 C6 C5 120.0(2) . . y
C1 C6 C5 119.8(2) . . y
C7 N1 C11 116.3(2) . . y
N1 C7 H7 114(2) . . y
N1 C7 C8 123.8(3) . . y
C8 C7 H7 123(2) . . y
C7 C8 H8 118(2) . . y
C9 C8 C7 118.7(3) . . y
C9 C8 H8 124(2) . . y
C8 C9 H9 121(2) . . y
C8 C9 C10 119.0(3) . . y
C10 C9 H9 120(2) . . y
C9 C10 H10 125(2) . . y
C11 C10 C9 118.5(3) . . y
C11 C10 H10 117(2) . . y
N1 C11 C10 123.8(3) . . y
N1 C11 H11 115(2) . . y
C10 C11 H11 121(2) . . y

loop_
_geom_bond_atom_site_label_1
_geom_bond_atom_site_label_2
_geom_bond_distance
_geom_bond_site_symmetry_2
_geom_bond_publ_flag
F1 C1 1.337(3) . y
F2 C2 1.342(3) . y
F3 C3 1.336(3) . y
F4 C4 1.334(3) . y
F5 C5 1.338(3) . y
F6 C6 1.332(3) . y
C1 C2 1.370(4) . y
C1 C6 1.372(4) . y
C2 C3 1.368(4) . y
C3 C4 1.372(4) . y
C4 C5 1.374(4) . y
C5 C6 1.377(3) . y
N1 C7 1.337(4) . y
N1 C11 1.338(4) . y
C7 H7 0.95(3) . y
C7 C8 1.374(4) . y
C8 H8 0.95(3) . y
C8 C9 1.369(4) . y
C9 H9 0.96(3) . y
C9 C10 1.374(4) . y
C10 H10 0.96(3) . y
C10 C11 1.374(4) . y
C11 H11 1.00(3) . y

loop_
_geom_torsion_atom_site_label_1
_geom_torsion_atom_site_label_2
_geom_torsion_atom_site_label_3
_geom_torsion_atom_site_label_4
_geom_torsion
_geom_torsion_site_symmetry_1
_geom_torsion_site_symmetry_2
_geom_torsion_site_symmetry_3
_geom_torsion_site_symmetry_4
_geom_torsion_publ_flag
F1 C1 C2 F2 0.7(4) . . . . ?
F1 C1 C2 C3 -179.5(2) . . . . ?
F1 C1 C6 F6 0.1(4) . . . . ?
F1 C1 C6 C5 179.8(2) . . . . ?
F2 C2 C3 F3 0.0(3) . . . . ?
F2 C2 C3 C4 179.2(2) . . . . ?
F3 C3 C4 F4 0.3(3) . . . . ?
F3 C3 C4 C5 180.0(2) . . . . ?
F4 C4 C5 F5 -1.0(3) . . . . ?
F4 C4 C5 C6 179.2(2) . . . . ?
F5 C5 C6 F6 -0.1(3) . . . . ?
F5 C5 C6 C1 -179.8(2) . . . . ?
C1 C2 C3 F3 -179.8(2) . . . . ?
C1 C2 C3 C4 -0.6(4) . . . . ?
C2 C1 C6 F6 -179.6(2) . . . . ?
C2 C1 C6 C5 0.1(4) . . . . ?
C2 C3 C4 F4 -178.9(2) . . . . ?
C2 C3 C4 C5 0.7(3) . . . . ?
C3 C4 C5 F5 179.3(2) . . . . ?
C3 C4 C5 C6 -0.4(3) . . . . ?
C4 C5 C6 F6 179.7(2) . . . . ?
C4 C5 C6 C1 0.0(4) . . . . ?
C6 C1 C2 F2 -179.7(2) . . . . ?
C6 C1 C2 C3 0.2(4) . . . . ?
N1 C7 C8 C9 -0.2(4) . . . . ?
C7 N1 C11 C10 -0.8(4) . . . . ?
C7 C8 C9 C10 0.0(4) . . . . ?
C8 C9 C10 C11 -0.3(4) . . . . ?
C9 C10 C11 N1 0.7(4) . . . . ?
C11 N1 C7 C8 0.5(4) . . . . ?

loop_
_exptl_oxdiff_crystal_face_indexfrac_h
_exptl_oxdiff_crystal_face_indexfrac_k
_exptl_oxdiff_crystal_face_indexfrac_l
_exptl_oxdiff_crystal_face_x
_exptl_oxdiff_crystal_face_y
_exptl_oxdiff_crystal_face_z
-0.2795 5.2674 7.0459 0.2326 0.9724 -0.0187
0.2231 -5.2654 -7.0675 -0.2326 -0.9720 0.0337
3.7672 -0.0522 1.5494 -0.0008 -0.0114 -0.9999
-3.7672 0.0522 -1.5494 0.0008 0.0114 0.9999
0.3475 4.3640 -8.5605 -0.9682 0.2495 0.0175
-0.4475 -4.3651 8.5183 0.9683 -0.2496 0.0091
-0.0349 6.6788 1.9689 -0.2680 0.9633 -0.0180
-0.0297 -6.6759 -1.9960 0.2678 -0.9628 0.0351
0.1805 6.3767 -3.8064 -0.7138 0.7003 -0.0003
-0.2135 -6.3766 3.7919 0.7138 -0.7003 0.0091
0.4408 1.1828 -11.0110 -0.9631 -0.2680 0.0254
-0.5368 -1.1839 10.9734 0.9634 0.2680 0.0001
0.4847 -2.3147 -10.4862 -0.7003 -0.7138 0.0083
-0.4805 2.3147 10.4879 0.7003 0.7138 -0.0094
